data_4319499
loop_
_publ_author_name
'Lars Westerheide'
'Felizitas K. M\"uller'
'Roberto Than'
'Bernt Krebs'
'Jens Dietrich'
'Siegfried Schindler'

_publ_contact_author
;
Bernt Krebs
Anorganisch-Chemisches Institut
Westfaelische Wilhelms-Universitaet Muenster
Wilhelm-Klemm-Strasse 8
D-48149 Muenster
Germany
;
_publ_contact_author_email krebs@.uni-muenster.de
_publ_contact_author_fax '0049 251 83 383 66'
_publ_contact_author_phone '0049 251 83 331 31'
_publ_section_title
;
 Syntheses and Structural Characterization of Dinuclear and Tetranuclear
 Iron(III) Complexes with Dinucleating Ligands and Their Reactions with
 Hydrogen Peroxide
;
_journal_name_full 'Inorganic Chemistry'
_journal_page_first 1951
_journal_page_last 1961
_journal_paper_doi 10.1021/ic0009371
_journal_volume 40
_journal_year 2001
_chemical_formula_moiety 'C70 H70 N20 O6 F2 Fe4'
_chemical_formula_sum 'C76 H85 Cl4 F2 Fe4 N21 O24'
_chemical_formula_weight 2079.87
_chemical_melting_point 429
_chemical_name_common '[Fe4(HPTB)2(OH)4(F)2](ClO4)4*CH3CN*C2H5OC2H5*H2O'
_chemical_name_systematic
; 
bis(mu-Fluoro)-bis(mu-N,N,N',N'-tetrakis(2-benzimidazolylmethyl)-2-hydroxy-
1,3-diaminopropane)-tetrahydroxo-tetra-iron(iii) tetraperchlorate
 acetonitrile diethyl ether solvate monohydrate
;
_space_group_IT_number 2
_symmetry_cell_setting triclinic
_symmetry_space_group_name_Hall '-P 1'
_symmetry_space_group_name_H-M 'P -1'
_atom_sites_solution_hydrogens geom
_atom_sites_solution_primary Patterson
_atom_sites_solution_secondary difmap
_audit_creation_method SHELXL-97
_cell_angle_alpha 84.49(3)
_cell_angle_beta 79.66(3)
_cell_angle_gamma 88.32(3)
_cell_formula_units_Z 2
_cell_length_a 14.620(3)
_cell_length_b 14.851(3)
_cell_length_c 22.141(4)
_cell_measurement_reflns_used 20135
_cell_measurement_temperature 170(2)
_cell_measurement_theta_max 27.0
_cell_measurement_theta_min 2.0
_cell_volume 4707.0(17)
_computing_cell_refinement SHELX-PLUS
_computing_data_collection SHELX-PLUS
_computing_data_reduction SHELX-PLUS
_computing_structure_refinement 'SHELXL-97 (Sheldrick, 1997)'
_computing_structure_solution 'SHELXS-97 (Sheldrick, 1990)'
_diffrn_ambient_temperature 170(2)
_diffrn_measured_fraction_theta_full 0.980
_diffrn_measured_fraction_theta_max 0.980
_diffrn_measurement_device_type 'Siemens P3/V'
_diffrn_measurement_method omega-scan
_diffrn_radiation_monochromator graphite
_diffrn_radiation_source 'fine-focus sealed tube'
_diffrn_radiation_type MoK\a
_diffrn_radiation_wavelength 0.71073
_diffrn_reflns_av_R_equivalents 0.0438
_diffrn_reflns_av_sigmaI/netI 0.1553
_diffrn_reflns_limit_h_max 18
_diffrn_reflns_limit_h_min -13
_diffrn_reflns_limit_k_max 18
_diffrn_reflns_limit_k_min -18
_diffrn_reflns_limit_l_max 28
_diffrn_reflns_limit_l_min -27
_diffrn_reflns_number 20911
_diffrn_reflns_theta_full 27.00
_diffrn_reflns_theta_max 27.00
_diffrn_reflns_theta_min 2.01
_diffrn_standards_decay_% 'not measured'
_diffrn_standards_interval_count 99
_diffrn_standards_number 2
_exptl_absorpt_coefficient_mu 0.802
_exptl_absorpt_correction_T_max none
_exptl_absorpt_correction_T_min none
_exptl_absorpt_correction_type none
_exptl_absorpt_process_details none
_exptl_crystal_colour orange
_exptl_crystal_density_diffrn 1.465
_exptl_crystal_density_meas ?
_exptl_crystal_density_method 'not measured'
_exptl_crystal_description plate
_exptl_crystal_F_000 2110
_exptl_crystal_size_max 0.20
_exptl_crystal_size_mid 0.16
_exptl_crystal_size_min 0.12
_refine_diff_density_max 1.411
_refine_diff_density_min -0.615
_refine_diff_density_rms 0.131
_refine_ls_extinction_method none
_refine_ls_goodness_of_fit_ref 0.929
_refine_ls_hydrogen_treatment 'H atoms refined as riding model'
_refine_ls_matrix_type full
_refine_ls_number_parameters 1183
_refine_ls_number_reflns 20135
_refine_ls_number_restraints 0
_refine_ls_restrained_S_all 0.929
_refine_ls_R_factor_all 0.1618
_refine_ls_R_factor_gt 0.0749
_refine_ls_shift/su_max 0.016
_refine_ls_shift/su_mean 0.001
_refine_ls_structure_factor_coef Fsqd
_refine_ls_weighting_details 'calc w=1/[\s^2^(Fo^2^)+(0.1198P)^2^+0.0000P] where P=(Fo^2^+2Fc^2^)/3'
_refine_ls_weighting_scheme calc
_refine_ls_wR_factor_gt 0.2003
_refine_ls_wR_factor_ref 0.2332
_reflns_number_gt 9235
_reflns_number_total 20135
_reflns_threshold_expression >2sigma(I)
_cod_data_source_file ic0009371_5.cif
_cod_data_source_block '[Fe4(HPTB)2(OH)4(F)2](ClO4)4*CH3CN*C2H5OC2H5*H2O'
_cod_depositor_comments
;
The following automatic conversions were performed:

'_exptl_crystal_density_meas' value 'not measured' was changed to '?'
- the value is perceived as not measured.

Automatic conversion script
Id: cif_fix_values 3008 2015-01-20 13:52:24Z robertas 
;
_cod_original_cell_volume 4707.0(16)
_cod_database_code 4319499

loop_
_symmetry_equiv_pos_as_xyz
'x, y, z'
'-x, -y, -z'

loop_
_atom_site_label
_atom_site_type_symbol
_atom_site_fract_x
_atom_site_fract_y
_atom_site_fract_z
_atom_site_U_iso_or_equiv
_atom_site_adp_type
_atom_site_occupancy
_atom_site_symmetry_multiplicity
_atom_site_calc_flag
_atom_site_refinement_flags
_atom_site_disorder_assembly
_atom_site_disorder_group
Fe1 Fe 0.45608(6) 0.12252(6) 0.22313(4) 0.0254(2) Uani 1 1 d . . .
Fe2 Fe 0.34499(6) 0.34725(6) 0.22885(4) 0.0246(2) Uani 1 1 d . . .
Fe3 Fe 0.69198(6) 0.23514(6) 0.23369(4) 0.0240(2) Uani 1 1 d . . .
Fe4 Fe 0.57619(6) 0.45314(6) 0.25453(4) 0.0257(2) Uani 1 1 d . . .
F1 F 0.5747(2) 0.1754(2) 0.23091(16) 0.0301(8) Uani 1 1 d . . .
F2 F 0.4633(2) 0.3978(2) 0.23741(17) 0.0306(8) Uani 1 1 d . . .
O1 O 0.4182(3) 0.2444(3) 0.18749(19) 0.0252(10) Uani 1 1 d . . .
O2 O 0.4081(3) 0.1171(3) 0.30501(18) 0.0272(10) Uani 1 1 d . . .
H2 H 0.4050 0.1694 0.3167 0.041 Uiso 1 1 calc R . .
O3 O 0.3106(3) 0.3130(3) 0.31043(18) 0.0280(10) Uani 1 1 d . . .
H3 H 0.3500 0.2761 0.3220 0.042 Uiso 1 1 calc R . .
O4 O 0.6175(3) 0.3285(3) 0.28294(18) 0.0249(10) Uani 1 1 d . . .
O5 O 0.7106(3) 0.2825(3) 0.15368(17) 0.0215(9) Uani 1 1 d . . .
H5 H 0.7145 0.2404 0.1305 0.032 Uiso 1 1 calc R . .
O6 O 0.6302(3) 0.4745(3) 0.17478(18) 0.0276(10) Uani 1 1 d . . .
H6 H 0.6382 0.4253 0.1586 0.041 Uiso 1 1 calc R . .
N1 N 0.5107(3) 0.1098(3) 0.1203(2) 0.0286(12) Uani 1 1 d . . .
N2 N 0.3664(4) 0.4063(3) 0.1287(2) 0.0268(12) Uani 1 1 d . . .
N3 N 0.5339(4) 0.0007(3) 0.2212(2) 0.0278(12) Uani 1 1 d . . .
N4 N 0.6391(4) -0.0903(3) 0.1731(3) 0.0316(13) Uani 1 1 d . . .
H4 H 0.6799 -0.1118 0.1436 0.038 Uiso 1 1 calc R . .
N5 N 0.3493(4) 0.0551(3) 0.1966(3) 0.0305(13) Uani 1 1 d . . .
N6 N 0.2807(4) 0.0032(4) 0.1253(3) 0.0434(16) Uani 1 1 d . . .
H6 H 0.2700 -0.0075 0.0888 0.052 Uiso 1 1 calc R . .
N7 N 0.2265(4) 0.3050(3) 0.2013(3) 0.0286(12) Uani 1 1 d . . .
N8 N 0.1551(4) 0.2745(4) 0.1257(3) 0.0428(16) Uani 1 1 d . . .
H8 H 0.1420 0.2753 0.0883 0.051 Uiso 1 1 calc R . .
N9 N 0.2902(4) 0.4817(3) 0.2305(2) 0.0286(12) Uani 1 1 d . . .
N10 N 0.2711(4) 0.6174(3) 0.1823(3) 0.0342(14) Uani 1 1 d . . .
H10 H 0.2763 0.6622 0.1529 0.041 Uiso 1 1 calc R . .
N11 N 0.6886(3) 0.1686(3) 0.3311(2) 0.0271(12) Uani 1 1 d . . .
N12 N 0.5147(4) 0.4487(4) 0.3580(2) 0.0294(13) Uani 1 1 d . . .
N13 N 0.8130(4) 0.2832(3) 0.2548(2) 0.0269(12) Uani 1 1 d . . .
N14 N 0.8964(4) 0.3122(4) 0.3252(3) 0.0421(15) Uani 1 1 d . . .
H14 H 0.9150 0.3115 0.3610 0.051 Uiso 1 1 calc R . .
N15 N 0.7557(3) 0.1067(3) 0.2217(2) 0.0273(12) Uani 1 1 d . . .
N16 N 0.7936(4) -0.0296(3) 0.2609(3) 0.0346(14) Uani 1 1 d . . .
H16 H 0.7967 -0.0759 0.2884 0.042 Uiso 1 1 calc R . .
N17 N 0.4929(4) 0.5697(3) 0.2635(2) 0.0300(13) Uani 1 1 d . . .
N18 N 0.3847(4) 0.6531(3) 0.3162(3) 0.0321(13) Uani 1 1 d . . .
H18 H 0.3425 0.6698 0.3468 0.039 Uiso 1 1 calc R . .
N19 N 0.6772(4) 0.5186(4) 0.2892(3) 0.0364(14) Uani 1 1 d . . .
N20 N 0.7296(5) 0.5730(4) 0.3663(4) 0.0543(19) Uani 1 1 d . . .
H20 H 0.7339 0.5838 0.4041 0.065 Uiso 1 1 calc R . .
C1 C 0.4367(4) 0.2578(4) 0.1222(3) 0.0251(14) Uani 1 1 d . . .
H1 H 0.3827 0.2361 0.1057 0.030 Uiso 1 1 calc R . .
C2 C 0.5243(4) 0.2057(4) 0.0961(3) 0.0272(14) Uani 1 1 d . . .
H2A H 0.5341 0.2115 0.0505 0.033 Uiso 1 1 calc R . .
H2B H 0.5794 0.2299 0.1091 0.033 Uiso 1 1 calc R . .
C3 C 0.6001(4) 0.0572(4) 0.1152(3) 0.0289(15) Uani 1 1 d . . .
H3A H 0.6124 0.0279 0.0762 0.035 Uiso 1 1 calc R . .
H3B H 0.6525 0.0977 0.1158 0.035 Uiso 1 1 calc R . .
C4 C 0.5900(5) -0.0116(4) 0.1685(3) 0.0303(15) Uani 1 1 d . . .
C5 C 0.5469(5) -0.0724(4) 0.2623(3) 0.0329(16) Uani 1 1 d . . .
C6 C 0.5058(5) -0.0926(5) 0.3235(3) 0.0384(17) Uani 1 1 d . . .
H6 H 0.4589 -0.0547 0.3436 0.046 Uiso 1 1 calc R . .
C7 C 0.5363(6) -0.1704(5) 0.3539(4) 0.047(2) Uani 1 1 d . . .
H7 H 0.5115 -0.1855 0.3962 0.056 Uiso 1 1 calc R . .
C8 C 0.6036(6) -0.2271(5) 0.3228(4) 0.051(2) Uani 1 1 d . . .
H8A H 0.6218 -0.2806 0.3449 0.062 Uiso 1 1 calc R . .
C9 C 0.6443(5) -0.2094(5) 0.2621(4) 0.0416(18) Uani 1 1 d . . .
H9 H 0.6902 -0.2482 0.2419 0.050 Uiso 1 1 calc R . .
C10 C 0.6137(5) -0.1303(4) 0.2322(3) 0.0319(16) Uani 1 1 d . . .
C11 C 0.4416(5) 0.0658(4) 0.0915(3) 0.0341(16) Uani 1 1 d . . .
H11A H 0.4257 0.1066 0.0567 0.041 Uiso 1 1 calc R . .
H11B H 0.4687 0.0093 0.0750 0.041 Uiso 1 1 calc R . .
C12 C 0.3561(5) 0.0446(4) 0.1375(3) 0.0334(16) Uani 1 1 d . . .
C13 C 0.2663(5) 0.0128(4) 0.2260(4) 0.0368(17) Uani 1 1 d . . .
C14 C 0.2295(5) -0.0018(5) 0.2879(4) 0.046(2) Uani 1 1 d . . .
H14 H 0.2587 0.0205 0.3184 0.055 Uiso 1 1 calc R . .
C15 C 0.1469(6) -0.0512(5) 0.3037(5) 0.059(2) Uani 1 1 d . . .
H15A H 0.1197 -0.0640 0.3459 0.071 Uiso 1 1 calc R . .
C16 C 0.1046(6) -0.0814(5) 0.2578(5) 0.061(3) Uani 1 1 d . . .
H16 H 0.0484 -0.1142 0.2698 0.073 Uiso 1 1 calc R . .
C17 C 0.1399(6) -0.0663(5) 0.1971(5) 0.055(2) Uani 1 1 d . . .
H17 H 0.1097 -0.0865 0.1664 0.066 Uiso 1 1 calc R . .
C18 C 0.2236(5) -0.0190(5) 0.1822(4) 0.0415(19) Uani 1 1 d . . .
C19 C 0.4507(4) 0.3576(4) 0.1018(3) 0.0271(14) Uani 1 1 d . . .
H19A H 0.5056 0.3795 0.1163 0.033 Uiso 1 1 calc R . .
H19B H 0.4612 0.3678 0.0563 0.033 Uiso 1 1 calc R . .
C20 C 0.2848(5) 0.3887(4) 0.1010(3) 0.0331(16) Uani 1 1 d . . .
H20A H 0.3056 0.3652 0.0604 0.040 Uiso 1 1 calc R . .
H20B H 0.2498 0.4459 0.0946 0.040 Uiso 1 1 calc R . .
C21 C 0.2232(4) 0.3217(4) 0.1423(3) 0.0319(16) Uani 1 1 d . . .
C22 C 0.1558(5) 0.2442(4) 0.2257(4) 0.0348(17) Uani 1 1 d . . .
C23 C 0.1257(5) 0.2063(5) 0.2848(4) 0.045(2) Uani 1 1 d . . .
H23 H 0.1548 0.2190 0.3181 0.054 Uiso 1 1 calc R . .
C24 C 0.0503(5) 0.1483(5) 0.2932(5) 0.055(2) Uani 1 1 d . . .
H24 H 0.0271 0.1211 0.3335 0.066 Uiso 1 1 calc R . .
C25 C 0.0092(6) 0.1295(6) 0.2460(6) 0.063(3) Uani 1 1 d . . .
H25 H -0.0408 0.0882 0.2546 0.075 Uiso 1 1 calc R . .
C26 C 0.0354(5) 0.1669(5) 0.1858(5) 0.059(3) Uani 1 1 d . . .
H26 H 0.0051 0.1539 0.1531 0.071 Uiso 1 1 calc R . .
C27 C 0.1105(5) 0.2256(5) 0.1774(4) 0.045(2) Uani 1 1 d . . .
C28 C 0.3812(5) 0.5058(4) 0.1273(3) 0.0339(16) Uani 1 1 d . . .
H28A H 0.4455 0.5178 0.1324 0.041 Uiso 1 1 calc R . .
H28B H 0.3702 0.5373 0.0877 0.041 Uiso 1 1 calc R . .
C29 C 0.3132(5) 0.5366(4) 0.1794(3) 0.0305(15) Uani 1 1 d . . .
C30 C 0.2291(4) 0.5323(4) 0.2708(3) 0.0295(15) Uani 1 1 d . . .
C31 C 0.1874(5) 0.5102(5) 0.3314(3) 0.0393(18) Uani 1 1 d . . .
H31 H 0.1951 0.4521 0.3520 0.047 Uiso 1 1 calc R . .
C32 C 0.1334(5) 0.5779(6) 0.3604(4) 0.050(2) Uani 1 1 d . . .
H32 H 0.1037 0.5655 0.4020 0.060 Uiso 1 1 calc R . .
C33 C 0.1214(5) 0.6635(6) 0.3303(4) 0.053(2) Uani 1 1 d . . .
H33 H 0.0846 0.7077 0.3522 0.063 Uiso 1 1 calc R . .
C34 C 0.1619(5) 0.6852(5) 0.2697(4) 0.049(2) Uani 1 1 d . . .
H34 H 0.1528 0.7426 0.2485 0.058 Uiso 1 1 calc R . .
C35 C 0.2172(5) 0.6171(5) 0.2412(3) 0.0366(17) Uani 1 1 d . . .
C36 C 0.6026(4) 0.3089(4) 0.3482(3) 0.0274(15) Uani 1 1 d . . .
H36 H 0.6537 0.3356 0.3649 0.033 Uiso 1 1 calc R . .
C37 C 0.6015(5) 0.2075(4) 0.3643(3) 0.0317(16) Uani 1 1 d . . .
H37A H 0.5973 0.1936 0.4094 0.038 Uiso 1 1 calc R . .
H37B H 0.5470 0.1812 0.3520 0.038 Uiso 1 1 calc R . .
C38 C 0.7720(4) 0.1936(5) 0.3556(3) 0.0327(16) Uani 1 1 d . . .
H38A H 0.8119 0.1394 0.3607 0.039 Uiso 1 1 calc R . .
H38B H 0.7522 0.2165 0.3966 0.039 Uiso 1 1 calc R . .
C39 C 0.8258(4) 0.2645(4) 0.3127(3) 0.0309(15) Uani 1 1 d . . .
C40 C 0.8812(4) 0.3438(4) 0.2270(3) 0.0310(15) Uani 1 1 d . . .
C41 C 0.9021(5) 0.3818(4) 0.1660(3) 0.0372(17) Uani 1 1 d . . .
H41 H 0.8666 0.3693 0.1358 0.045 Uiso 1 1 calc R . .
C42 C 0.9791(5) 0.4399(5) 0.1521(4) 0.051(2) Uani 1 1 d . . .
H42 H 0.9960 0.4682 0.1114 0.061 Uiso 1 1 calc R . .
C43 C 1.0314(5) 0.4568(5) 0.1974(4) 0.048(2) Uani 1 1 d . . .
H43 H 1.0837 0.4952 0.1859 0.057 Uiso 1 1 calc R . .
C44 C 1.0103(5) 0.4211(5) 0.2555(4) 0.050(2) Uani 1 1 d . . .
H44 H 1.0453 0.4345 0.2857 0.060 Uiso 1 1 calc R . .
C45 C 0.9342(5) 0.3629(5) 0.2703(4) 0.0381(18) Uani 1 1 d . . .
C46 C 0.6842(5) 0.0699(4) 0.3288(3) 0.0332(16) Uani 1 1 d . . .
H46A H 0.6195 0.0515 0.3293 0.040 Uiso 1 1 calc R . .
H46B H 0.7065 0.0374 0.3647 0.040 Uiso 1 1 calc R . .
C47 C 0.7454(4) 0.0490(4) 0.2702(3) 0.0287(15) Uani 1 1 d . . .
C48 C 0.8121(4) 0.0647(4) 0.1741(3) 0.0302(15) Uani 1 1 d . . .
C49 C 0.8434(5) 0.0930(5) 0.1137(3) 0.0376(17) Uani 1 1 d . . .
H49 H 0.8273 0.1513 0.0969 0.045 Uiso 1 1 calc R . .
C50 C 0.8992(6) 0.0345(6) 0.0774(4) 0.054(2) Uani 1 1 d . . .
H50 H 0.9220 0.0527 0.0352 0.065 Uiso 1 1 calc R . .
C51 C 0.9219(6) -0.0517(6) 0.1031(4) 0.065(3) Uani 1 1 d . . .
H51 H 0.9599 -0.0907 0.0772 0.078 Uiso 1 1 calc R . .
C52 C 0.8924(6) -0.0817(5) 0.1627(4) 0.049(2) Uani 1 1 d . . .
H52 H 0.9086 -0.1404 0.1788 0.059 Uiso 1 1 calc R . .
C53 C 0.8367(5) -0.0224(4) 0.1998(3) 0.0355(17) Uani 1 1 d . . .
C54 C 0.5100(5) 0.3499(4) 0.3762(3) 0.0291(15) Uani 1 1 d . . .
H54A H 0.4585 0.3233 0.3606 0.035 Uiso 1 1 calc R . .
H54B H 0.4992 0.3381 0.4217 0.035 Uiso 1 1 calc R . .
C55 C 0.4222(4) 0.4946(5) 0.3627(3) 0.0333(16) Uani 1 1 d . . .
H55A H 0.3750 0.4532 0.3543 0.040 Uiso 1 1 calc R . .
H55B H 0.4018 0.5147 0.4044 0.040 Uiso 1 1 calc R . .
C56 C 0.4347(4) 0.5738(4) 0.3155(3) 0.0282(15) Uani 1 1 d . . .
C57 C 0.4809(5) 0.6507(4) 0.2259(3) 0.0301(15) Uani 1 1 d . . .
C58 C 0.5216(5) 0.6789(4) 0.1664(3) 0.0339(16) Uani 1 1 d . . .
H58 H 0.5694 0.6449 0.1435 0.041 Uiso 1 1 calc R . .
C59 C 0.4885(5) 0.7598(4) 0.1421(4) 0.0395(18) Uani 1 1 d . . .
H59 H 0.5135 0.7809 0.1007 0.047 Uiso 1 1 calc R . .
C60 C 0.4215(5) 0.8113(5) 0.1747(4) 0.0442(19) Uani 1 1 d . . .
H60 H 0.4013 0.8664 0.1554 0.053 Uiso 1 1 calc R . .
C61 C 0.3829(5) 0.7849(4) 0.2346(4) 0.0424(19) Uani 1 1 d . . .
H61 H 0.3379 0.8215 0.2578 0.051 Uiso 1 1 calc R . .
C62 C 0.4125(5) 0.7019(4) 0.2604(3) 0.0309(16) Uani 1 1 d . . .
C63 C 0.5763(5) 0.4949(5) 0.3920(3) 0.0420(19) Uani 1 1 d . . .
H63A H 0.5426 0.5472 0.4106 0.050 Uiso 1 1 calc R . .
H63B H 0.5927 0.4524 0.4258 0.050 Uiso 1 1 calc R . .
C64 C 0.6623(5) 0.5266(5) 0.3502(4) 0.0393(18) Uani 1 1 d . . .
C65 C 0.7588(5) 0.5668(5) 0.2637(4) 0.045(2) Uani 1 1 d . . .
C66 C 0.8006(5) 0.5872(5) 0.2039(4) 0.052(2) Uani 1 1 d . . .
H66 H 0.7776 0.5654 0.1706 0.062 Uiso 1 1 calc R . .
C67 C 0.8784(6) 0.6414(6) 0.1942(5) 0.065(3) Uani 1 1 d . . .
H67 H 0.9089 0.6574 0.1530 0.078 Uiso 1 1 calc R . .
C68 C 0.9136(7) 0.6733(6) 0.2422(7) 0.080(4) Uani 1 1 d . . .
H68 H 0.9684 0.7085 0.2332 0.096 Uiso 1 1 calc R . .
C69 C 0.8716(7) 0.6555(6) 0.3018(6) 0.069(3) Uani 1 1 d . . .
H69 H 0.8948 0.6784 0.3346 0.083 Uiso 1 1 calc R . .
C70 C 0.7926(6) 0.6018(5) 0.3124(5) 0.054(2) Uani 1 1 d . . .
Cl1 Cl 0.33303(15) 0.68979(16) 0.48176(9) 0.0560(6) Uani 1 1 d . . .
O7 O 0.4221(4) 0.6469(4) 0.4667(3) 0.0622(17) Uani 1 1 d . . .
O8 O 0.2821(4) 0.6541(5) 0.5392(2) 0.0682(18) Uani 1 1 d . . .
O9 O 0.2824(4) 0.6857(5) 0.4327(3) 0.078(2) Uani 1 1 d . . .
O10 O 0.3478(6) 0.7843(5) 0.4874(4) 0.110(3) Uani 1 1 d . . .
Cl2 Cl 0.87651(16) -0.10515(17) 0.39697(11) 0.0635(6) Uani 1 1 d . . .
O11 O 0.9022(5) -0.0150(4) 0.3702(3) 0.087(2) Uani 1 1 d . . .
O12 O 0.8017(5) -0.1362(5) 0.3708(4) 0.103(3) Uani 1 1 d . . .
O13 O 0.8504(7) -0.1038(7) 0.4630(4) 0.140(4) Uani 1 1 d . . .
O14 O 0.9535(5) -0.1641(5) 0.3858(4) 0.116(3) Uani 1 1 d . . .
Cl3 Cl 0.25489(17) 0.16926(18) -0.01846(11) 0.0700(7) Uani 1 1 d . . .
O15 O 0.3120(5) 0.2267(5) 0.0065(3) 0.093(3) Uani 1 1 d . . .
O16 O 0.2547(4) 0.1963(4) -0.0818(3) 0.074(2) Uani 1 1 d . . .
O17 O 0.2918(6) 0.0769(5) -0.0125(3) 0.102(3) Uani 1 1 d . . .
O18 O 0.1611(4) 0.1721(6) 0.0158(3) 0.098(3) Uani 1 1 d . . .
Cl4 Cl 0.71212(19) 0.20517(17) -0.04414(10) 0.0684(7) Uani 1 1 d . . .
O19 O 0.6461(5) 0.1303(4) -0.0353(3) 0.0684(18) Uani 1 1 d . . .
O20 O 0.7502(6) 0.2120(5) 0.0098(3) 0.097(3) Uani 1 1 d . . .
O21 O 0.6595(6) 0.2889(4) -0.0538(4) 0.098(3) Uani 1 1 d . . .
O22 O 0.7715(6) 0.2048(7) -0.1002(4) 0.133(4) Uani 1 1 d . . .
N21 N 0.5857(10) 0.5279(9) 0.0285(6) 0.053(3) Uiso 0.50 1 d P A 1
C71 C 0.7280(8) 0.4395(8) 0.0466(5) 0.023(3) Uiso 0.50 1 d P A 1
C72 C 0.6528(11) 0.4893(11) 0.0384(7) 0.047(4) Uiso 0.50 1 d P A 1
C71A C 1.0294(12) 0.7098(12) 0.0193(8) 0.056(4) Uiso 0.50 1 d P B 2
N21A N 1.1329(14) 0.6039(14) 0.0839(9) 0.027(5) Uiso 0.25 1 d P B 2
C72A C 1.0922(17) 0.6482(16) 0.0574(11) 0.023(5) Uiso 0.25 1 d P B 2
N21B N 0.8890(16) 0.6032(15) 0.0002(10) 0.037(6) Uiso 0.25 1 d P B 2
C72B C 0.9510(19) 0.6532(18) 0.0073(12) 0.032(6) Uiso 0.25 1 d P B 2
O23 O 0.9608(7) -0.7174(8) 0.4375(5) 0.049(3) Uiso 0.50 1 d P C 3
C73 C 0.9102(19) -0.8542(19) 0.5009(13) 0.114(9) Uiso 0.50 1 d P C 3
C74 C 0.9449(17) -0.7849(18) 0.4648(11) 0.095(7) Uiso 0.50 1 d P C 3
C75 C 0.950(2) -0.637(2) 0.4681(13) 0.126(10) Uiso 0.50 1 d P C 3
C76 C 0.9174(18) -0.5509(19) 0.4330(12) 0.098(8) Uiso 0.50 1 d P C 3
O23A O 0.7512(11) -0.3752(10) 0.4824(7) 0.088(4) Uiso 0.50 1 d P D 4
C73A C 0.6572(15) -0.2795(15) 0.4847(10) 0.083(6) Uiso 0.50 1 d P D 4
C74A C 0.7312(10) -0.3185(10) 0.5143(7) 0.039(3) Uiso 0.50 1 d P D 4
C75A C 0.842(3) -0.412(3) 0.4886(18) 0.186(15) Uiso 0.50 1 d P D 4
C76A C 0.8962(17) -0.5014(17) 0.4477(11) 0.085(7) Uiso 0.50 1 d P D 4
O1W O 0.462(3) 0.995(3) 0.503(2) 0.129(14) Uiso 0.25 1 d P . 5
O1WA O 0.404(3) 1.019(3) 0.4882(18) 0.116(12) Uiso 0.25 1 d P E 6
O1WB O 0.3385(19) 1.0107(17) 0.4571(12) 0.186(10) Uiso 0.50 1 d P F 7

loop_
_atom_site_aniso_label
_atom_site_aniso_U_11
_atom_site_aniso_U_22
_atom_site_aniso_U_33
_atom_site_aniso_U_23
_atom_site_aniso_U_13
_atom_site_aniso_U_12
Fe1 0.0241(5) 0.0209(5) 0.0314(5) -0.0068(4) -0.0041(4) 0.0050(4)
Fe2 0.0224(5) 0.0226(5) 0.0307(5) -0.0073(4) -0.0078(4) 0.0037(4)
Fe3 0.0236(5) 0.0217(5) 0.0282(5) -0.0066(4) -0.0075(4) 0.0056(4)
Fe4 0.0241(5) 0.0225(5) 0.0329(5) -0.0093(4) -0.0089(4) 0.0044(4)
F1 0.027(2) 0.0280(19) 0.038(2) -0.0091(16) -0.0097(16) 0.0039(16)
F2 0.027(2) 0.028(2) 0.041(2) -0.0104(16) -0.0136(17) 0.0027(16)
O1 0.022(2) 0.024(2) 0.030(2) -0.0051(18) -0.0071(19) 0.0036(18)
O2 0.035(3) 0.021(2) 0.024(2) -0.0062(18) 0.0001(19) 0.0041(19)
O3 0.024(2) 0.035(3) 0.024(2) -0.0005(19) -0.0042(19) 0.006(2)
O4 0.026(2) 0.020(2) 0.029(2) -0.0093(18) -0.0050(19) 0.0067(18)
O5 0.031(2) 0.019(2) 0.016(2) -0.0026(16) -0.0074(18) -0.0015(18)
O6 0.032(3) 0.023(2) 0.027(2) -0.0072(18) 0.0013(19) 0.0019(19)
N1 0.020(3) 0.025(3) 0.041(3) -0.011(2) -0.004(2) 0.006(2)
N2 0.023(3) 0.024(3) 0.035(3) -0.008(2) -0.007(2) 0.003(2)
N3 0.029(3) 0.021(3) 0.035(3) -0.006(2) -0.009(3) 0.007(2)
N4 0.031(3) 0.026(3) 0.042(3) -0.015(3) -0.012(3) 0.010(2)
N5 0.027(3) 0.024(3) 0.041(3) -0.007(2) -0.004(3) 0.003(2)
N6 0.035(4) 0.037(4) 0.065(4) -0.021(3) -0.018(3) 0.001(3)
N7 0.020(3) 0.023(3) 0.044(3) -0.005(2) -0.007(3) 0.002(2)
N8 0.031(3) 0.044(4) 0.061(4) -0.027(3) -0.019(3) 0.008(3)
N9 0.025(3) 0.027(3) 0.036(3) -0.012(2) -0.009(2) 0.007(2)
N10 0.038(3) 0.020(3) 0.050(4) -0.009(3) -0.021(3) 0.007(2)
N11 0.022(3) 0.024(3) 0.035(3) -0.005(2) -0.004(2) 0.009(2)
N12 0.028(3) 0.030(3) 0.033(3) -0.011(2) -0.010(2) 0.010(2)
N13 0.025(3) 0.023(3) 0.035(3) -0.008(2) -0.011(2) 0.008(2)
N14 0.036(4) 0.045(4) 0.051(4) -0.015(3) -0.020(3) 0.012(3)
N15 0.024(3) 0.024(3) 0.034(3) -0.006(2) -0.006(2) 0.008(2)
N16 0.033(3) 0.021(3) 0.051(4) -0.004(3) -0.012(3) 0.010(2)
N17 0.032(3) 0.027(3) 0.036(3) -0.013(2) -0.015(3) 0.009(2)
N18 0.024(3) 0.028(3) 0.048(4) -0.019(3) -0.012(3) 0.011(2)
N19 0.028(3) 0.024(3) 0.063(4) -0.020(3) -0.018(3) 0.006(2)
N20 0.059(5) 0.041(4) 0.079(5) -0.026(4) -0.045(4) 0.008(3)
C1 0.024(3) 0.023(3) 0.029(3) -0.003(3) -0.007(3) 0.001(3)
C2 0.026(3) 0.029(3) 0.027(3) -0.006(3) -0.005(3) 0.005(3)
C3 0.031(4) 0.028(3) 0.029(4) -0.010(3) -0.006(3) 0.009(3)
C4 0.030(4) 0.024(3) 0.039(4) -0.014(3) -0.006(3) 0.004(3)
C5 0.035(4) 0.023(3) 0.043(4) -0.006(3) -0.012(3) 0.002(3)
C6 0.040(4) 0.028(4) 0.050(5) -0.005(3) -0.012(4) -0.002(3)
C7 0.055(5) 0.039(4) 0.048(5) 0.003(4) -0.016(4) -0.009(4)
C8 0.057(5) 0.021(4) 0.082(7) -0.003(4) -0.032(5) 0.003(4)
C9 0.045(5) 0.029(4) 0.054(5) -0.011(3) -0.016(4) 0.007(3)
C10 0.026(4) 0.022(3) 0.052(5) -0.007(3) -0.015(3) 0.001(3)
C11 0.040(4) 0.029(4) 0.037(4) -0.019(3) -0.009(3) 0.004(3)
C12 0.028(4) 0.018(3) 0.056(5) -0.009(3) -0.010(3) 0.004(3)
C13 0.028(4) 0.019(3) 0.062(5) -0.008(3) -0.002(4) 0.008(3)
C14 0.037(4) 0.032(4) 0.064(5) -0.002(4) 0.003(4) 0.005(3)
C15 0.048(5) 0.036(5) 0.081(7) -0.001(4) 0.017(5) 0.004(4)
C16 0.040(5) 0.023(4) 0.113(8) -0.016(5) 0.007(5) 0.002(4)
C17 0.035(5) 0.037(5) 0.099(7) -0.030(5) -0.015(5) 0.005(4)
C18 0.032(4) 0.025(4) 0.070(6) -0.015(4) -0.013(4) 0.007(3)
C19 0.030(4) 0.025(3) 0.025(3) -0.002(3) -0.003(3) 0.004(3)
C20 0.033(4) 0.034(4) 0.037(4) -0.011(3) -0.014(3) 0.008(3)
C21 0.022(3) 0.030(4) 0.049(4) -0.017(3) -0.015(3) 0.013(3)
C22 0.023(4) 0.023(3) 0.060(5) -0.011(3) -0.007(3) 0.006(3)
C23 0.028(4) 0.031(4) 0.073(6) -0.001(4) -0.008(4) 0.008(3)
C24 0.034(5) 0.030(4) 0.094(7) 0.003(4) 0.005(5) -0.001(4)
C25 0.031(5) 0.035(5) 0.125(9) -0.020(5) -0.015(5) 0.001(4)
C26 0.031(5) 0.039(5) 0.113(8) -0.028(5) -0.016(5) 0.006(4)
C27 0.030(4) 0.033(4) 0.074(6) -0.016(4) -0.010(4) 0.007(3)
C28 0.046(4) 0.021(3) 0.035(4) -0.003(3) -0.007(3) 0.002(3)
C29 0.031(4) 0.027(4) 0.038(4) -0.011(3) -0.015(3) 0.004(3)
C30 0.018(3) 0.033(4) 0.041(4) -0.013(3) -0.009(3) 0.003(3)
C31 0.028(4) 0.043(4) 0.052(5) -0.021(4) -0.010(3) 0.000(3)
C32 0.030(4) 0.064(6) 0.056(5) -0.029(4) 0.000(4) 0.009(4)
C33 0.035(4) 0.052(5) 0.077(6) -0.036(5) -0.012(4) 0.015(4)
C34 0.040(5) 0.036(4) 0.077(6) -0.031(4) -0.022(4) 0.020(4)
C35 0.030(4) 0.031(4) 0.055(5) -0.016(3) -0.021(4) 0.005(3)
C36 0.027(4) 0.026(3) 0.030(4) -0.008(3) -0.008(3) 0.010(3)
C37 0.034(4) 0.034(4) 0.029(4) -0.006(3) -0.010(3) 0.012(3)
C38 0.029(4) 0.035(4) 0.035(4) -0.006(3) -0.010(3) 0.011(3)
C39 0.024(3) 0.029(4) 0.043(4) -0.011(3) -0.012(3) 0.007(3)
C40 0.023(4) 0.028(4) 0.043(4) -0.011(3) -0.005(3) 0.006(3)
C41 0.031(4) 0.029(4) 0.052(5) -0.006(3) -0.006(3) 0.003(3)
C42 0.042(5) 0.038(4) 0.065(6) -0.005(4) 0.009(4) 0.004(4)
C43 0.028(4) 0.035(4) 0.079(6) -0.008(4) -0.004(4) -0.003(3)
C44 0.030(4) 0.038(5) 0.085(7) -0.018(4) -0.015(4) 0.000(4)
C45 0.024(4) 0.032(4) 0.063(5) -0.015(4) -0.016(4) 0.011(3)
C46 0.033(4) 0.025(3) 0.038(4) 0.003(3) 0.000(3) 0.005(3)
C47 0.022(3) 0.028(4) 0.037(4) -0.009(3) -0.004(3) 0.005(3)
C48 0.022(3) 0.028(4) 0.042(4) -0.011(3) -0.006(3) 0.004(3)
C49 0.035(4) 0.043(4) 0.038(4) -0.018(3) -0.010(3) 0.012(3)
C50 0.046(5) 0.066(6) 0.048(5) -0.021(4) 0.003(4) 0.015(4)
C51 0.069(6) 0.068(6) 0.059(6) -0.036(5) 0.001(5) 0.025(5)
C52 0.051(5) 0.033(4) 0.066(6) -0.020(4) -0.010(4) 0.018(4)
C53 0.028(4) 0.027(4) 0.053(5) -0.014(3) -0.008(3) 0.007(3)
C54 0.034(4) 0.030(4) 0.024(3) -0.005(3) -0.007(3) 0.012(3)
C55 0.025(4) 0.036(4) 0.040(4) -0.011(3) -0.007(3) 0.014(3)
C56 0.023(3) 0.027(3) 0.039(4) -0.016(3) -0.013(3) 0.008(3)
C57 0.034(4) 0.019(3) 0.044(4) -0.012(3) -0.020(3) 0.005(3)
C58 0.039(4) 0.022(3) 0.045(4) -0.009(3) -0.017(3) 0.003(3)
C59 0.044(4) 0.022(4) 0.056(5) -0.003(3) -0.017(4) -0.005(3)
C60 0.050(5) 0.027(4) 0.061(5) -0.007(4) -0.024(4) 0.000(4)
C61 0.036(4) 0.024(4) 0.076(6) -0.021(4) -0.027(4) 0.007(3)
C62 0.033(4) 0.023(3) 0.043(4) -0.016(3) -0.019(3) 0.007(3)
C63 0.049(5) 0.041(4) 0.044(4) -0.027(4) -0.019(4) 0.018(4)
C64 0.036(4) 0.028(4) 0.063(5) -0.021(4) -0.028(4) 0.016(3)
C65 0.032(4) 0.023(4) 0.085(6) -0.016(4) -0.020(4) 0.009(3)
C66 0.040(5) 0.032(4) 0.085(7) -0.018(4) -0.008(5) 0.008(4)
C67 0.033(5) 0.038(5) 0.120(9) -0.018(5) 0.002(5) 0.001(4)
C68 0.039(6) 0.033(5) 0.169(12) -0.007(7) -0.022(7) -0.002(4)
C69 0.051(6) 0.039(5) 0.134(10) -0.011(6) -0.059(7) -0.003(4)
C70 0.049(5) 0.032(4) 0.092(7) -0.013(4) -0.036(5) 0.012(4)
Cl1 0.0543(13) 0.0746(15) 0.0432(12) -0.0199(10) -0.0153(10) 0.0214(11)
O7 0.044(3) 0.080(4) 0.065(4) -0.021(3) -0.013(3) 0.028(3)
O8 0.058(4) 0.113(5) 0.034(3) -0.012(3) -0.005(3) -0.002(4)
O9 0.060(4) 0.139(6) 0.043(4) -0.032(4) -0.023(3) 0.023(4)
O10 0.168(8) 0.055(4) 0.114(6) -0.035(4) -0.030(6) 0.016(5)
Cl2 0.0518(13) 0.0718(16) 0.0627(15) 0.0147(12) -0.0105(11) 0.0041(12)
O11 0.081(5) 0.064(4) 0.114(6) 0.023(4) -0.025(4) -0.019(4)
O12 0.089(5) 0.089(5) 0.141(7) 0.045(5) -0.071(5) -0.028(4)
O13 0.149(9) 0.191(10) 0.065(5) 0.002(6) 0.014(5) -0.003(8)
O14 0.062(5) 0.098(6) 0.186(9) -0.001(6) -0.028(5) 0.037(4)
Cl3 0.0627(15) 0.0893(18) 0.0687(16) -0.0485(14) -0.0227(12) 0.0244(13)
O15 0.070(5) 0.114(6) 0.118(6) -0.079(5) -0.052(4) 0.024(4)
O16 0.080(5) 0.095(5) 0.057(4) -0.042(4) -0.027(3) 0.029(4)
O17 0.132(7) 0.090(5) 0.099(6) -0.057(4) -0.044(5) 0.064(5)
O18 0.050(4) 0.155(7) 0.095(5) -0.072(5) 0.003(4) 0.005(4)
Cl4 0.0879(18) 0.0716(16) 0.0436(13) -0.0103(11) -0.0053(12) 0.0104(14)
O19 0.098(5) 0.039(3) 0.066(4) -0.008(3) -0.006(4) -0.005(3)
O20 0.129(7) 0.106(6) 0.068(5) 0.001(4) -0.058(5) 0.008(5)
O21 0.130(7) 0.048(4) 0.130(7) 0.019(4) -0.074(6) 0.000(4)
O22 0.134(8) 0.175(9) 0.079(6) -0.045(6) 0.039(5) -0.031(7)

loop_
_atom_type_symbol
_atom_type_description
_atom_type_scat_dispersion_real
_atom_type_scat_dispersion_imag
_atom_type_scat_source
C C 0.0033 0.0016 'International Tables Vol C Tables 4.2.6.8 and 6.1.1.4'
H H 0.0000 0.0000 'International Tables Vol C Tables 4.2.6.8 and 6.1.1.4'
N N 0.0061 0.0033 'International Tables Vol C Tables 4.2.6.8 and 6.1.1.4'
O O 0.0106 0.0060 'International Tables Vol C Tables 4.2.6.8 and 6.1.1.4'
F F 0.0171 0.0103 'International Tables Vol C Tables 4.2.6.8 and 6.1.1.4'
Cl Cl 0.1484 0.1585 'International Tables Vol C Tables 4.2.6.8 and 6.1.1.4'
Fe Fe 0.3463 0.8444 'International Tables Vol C Tables 4.2.6.8 and 6.1.1.4'

loop_
_geom_angle_atom_site_label_1
_geom_angle_atom_site_label_2
_geom_angle_atom_site_label_3
_geom_angle
_geom_angle_site_symmetry_1
_geom_angle_site_symmetry_3
_geom_angle_publ_flag
O2 Fe1 F1 94.97(18) . . ?
O2 Fe1 O1 105.65(18) . . ?
F1 Fe1 O1 88.35(16) . . ?
O2 Fe1 N5 97.1(2) . . ?
F1 Fe1 N5 166.49(19) . . ?
O1 Fe1 N5 94.10(19) . . ?
O2 Fe1 N3 99.5(2) . . ?
F1 Fe1 N3 83.53(18) . . ?
O1 Fe1 N3 154.11(19) . . ?
N5 Fe1 N3 88.6(2) . . ?
O2 Fe1 N1 172.40(19) . . ?
F1 Fe1 N1 90.08(17) . . ?
O1 Fe1 N1 80.12(17) . . ?
N5 Fe1 N1 77.3(2) . . ?
N3 Fe1 N1 75.36(19) . . ?
O3 Fe2 F2 94.58(18) . . ?
O3 Fe2 O1 108.98(18) . . ?
F2 Fe2 O1 88.04(16) . . ?
O3 Fe2 N7 97.1(2) . . ?
F2 Fe2 N7 168.3(2) . . ?
O1 Fe2 N7 89.57(18) . . ?
O3 Fe2 N9 97.2(2) . . ?
F2 Fe2 N9 86.88(18) . . ?
O1 Fe2 N9 153.6(2) . . ?
N7 Fe2 N9 90.2(2) . . ?
O3 Fe2 N2 170.15(18) . . ?
F2 Fe2 N2 89.87(17) . . ?
O1 Fe2 N2 79.92(17) . . ?
N7 Fe2 N2 78.4(2) . . ?
N9 Fe2 N2 74.23(19) . . ?
O5 Fe3 F1 95.39(17) . . ?
O5 Fe3 O4 106.27(17) . . ?
F1 Fe3 O4 88.51(16) . . ?
O5 Fe3 N13 96.6(2) . . ?
F1 Fe3 N13 167.91(18) . . ?
O4 Fe3 N13 89.81(18) . . ?
O5 Fe3 N15 99.19(19) . . ?
F1 Fe3 N15 86.05(18) . . ?
O4 Fe3 N15 154.35(19) . . ?
N13 Fe3 N15 90.3(2) . . ?
O5 Fe3 N11 172.28(18) . . ?
F1 Fe3 N11 89.51(17) . . ?
O4 Fe3 N11 79.76(17) . . ?
N13 Fe3 N11 78.4(2) . . ?
N15 Fe3 N11 75.15(19) . . ?
O6 Fe4 F2 95.34(18) . . ?
O6 Fe4 O4 106.48(18) . . ?
F2 Fe4 O4 87.83(16) . . ?
O6 Fe4 N19 95.3(2) . . ?
F2 Fe4 N19 168.1(2) . . ?
O4 Fe4 N19 94.31(19) . . ?
O6 Fe4 N17 99.3(2) . . ?
F2 Fe4 N17 84.39(18) . . ?
O4 Fe4 N17 153.6(2) . . ?
N19 Fe4 N17 88.6(2) . . ?
O6 Fe4 N12 170.86(19) . . ?
F2 Fe4 N12 91.29(18) . . ?
O4 Fe4 N12 80.00(17) . . ?
N19 Fe4 N12 77.6(2) . . ?
N17 Fe4 N12 75.1(2) . . ?
Fe1 F1 Fe3 175.7(2) . . ?
Fe2 F2 Fe4 173.9(2) . . ?
C1 O1 Fe1 115.0(3) . . ?
C1 O1 Fe2 114.0(3) . . ?
Fe1 O1 Fe2 130.6(2) . . ?
C36 O4 Fe4 114.4(3) . . ?
C36 O4 Fe3 115.7(3) . . ?
Fe4 O4 Fe3 129.3(2) . . ?
C2 N1 C11 111.8(5) . . ?
C2 N1 C3 112.5(5) . . ?
C11 N1 C3 111.5(5) . . ?
C2 N1 Fe1 101.6(3) . . ?
C11 N1 Fe1 111.3(4) . . ?
C3 N1 Fe1 107.8(4) . . ?
C19 N2 C20 113.1(5) . . ?
C19 N2 C28 112.7(5) . . ?
C20 N2 C28 110.7(5) . . ?
C19 N2 Fe2 101.6(4) . . ?
C20 N2 Fe2 110.3(4) . . ?
C28 N2 Fe2 107.9(4) . . ?
C4 N3 C5 107.0(5) . . ?
C4 N3 Fe1 116.0(4) . . ?
C5 N3 Fe1 136.9(4) . . ?
C4 N4 C10 107.8(5) . . ?
C12 N5 C13 105.8(6) . . ?
C12 N5 Fe1 117.5(5) . . ?
C13 N5 Fe1 136.7(5) . . ?
C12 N6 C18 106.3(6) . . ?
C21 N7 C22 106.6(6) . . ?
C21 N7 Fe2 115.9(4) . . ?
C22 N7 Fe2 135.6(5) . . ?
C21 N8 C27 107.6(6) . . ?
C29 N9 C30 105.3(5) . . ?
C29 N9 Fe2 116.7(4) . . ?
C30 N9 Fe2 137.9(5) . . ?
C29 N10 C35 106.6(6) . . ?
C46 N11 C37 112.9(5) . . ?
C46 N11 C38 111.3(5) . . ?
C37 N11 C38 112.3(5) . . ?
C46 N11 Fe3 107.7(4) . . ?
C37 N11 Fe3 101.3(4) . . ?
C38 N11 Fe3 110.7(4) . . ?
C54 N12 C55 113.9(5) . . ?
C54 N12 C63 111.9(5) . . ?
C55 N12 C63 110.8(5) . . ?
C54 N12 Fe4 101.9(3) . . ?
C55 N12 Fe4 106.5(4) . . ?
C63 N12 Fe4 111.3(4) . . ?
C39 N13 C40 106.4(5) . . ?
C39 N13 Fe3 116.3(4) . . ?
C40 N13 Fe3 136.4(4) . . ?
C39 N14 C45 106.5(6) . . ?
C47 N15 C48 106.9(5) . . ?
C47 N15 Fe3 116.0(4) . . ?
C48 N15 Fe3 137.0(4) . . ?
C47 N16 C53 106.5(5) . . ?
C56 N17 C57 107.1(5) . . ?
C56 N17 Fe4 116.9(4) . . ?
C57 N17 Fe4 136.0(4) . . ?
C56 N18 C62 107.4(5) . . ?
C64 N19 C65 106.6(6) . . ?
C64 N19 Fe4 117.4(5) . . ?
C65 N19 Fe4 135.7(5) . . ?
C64 N20 C70 108.3(7) . . ?
O1 C1 C19 109.7(5) . . ?
O1 C1 C2 110.6(5) . . ?
C19 C1 C2 108.8(5) . . ?
N1 C2 C1 107.2(5) . . ?
C4 C3 N1 106.8(5) . . ?
N3 C4 N4 111.0(6) . . ?
N3 C4 C3 122.1(5) . . ?
N4 C4 C3 126.8(6) . . ?
N3 C5 C6 130.5(6) . . ?
N3 C5 C10 108.3(6) . . ?
C6 C5 C10 121.2(6) . . ?
C7 C6 C5 117.1(7) . . ?
C6 C7 C8 120.6(8) . . ?
C9 C8 C7 123.5(7) . . ?
C8 C9 C10 115.3(7) . . ?
N4 C10 C9 131.8(6) . . ?
N4 C10 C5 105.9(6) . . ?
C9 C10 C5 122.3(7) . . ?
C12 C11 N1 110.2(5) . . ?
N5 C12 N6 112.3(6) . . ?
N5 C12 C11 123.1(6) . . ?
N6 C12 C11 124.2(6) . . ?
C18 C13 C14 121.3(7) . . ?
C18 C13 N5 108.8(7) . . ?
C14 C13 N5 129.9(7) . . ?
C13 C14 C15 116.9(8) . . ?
C16 C15 C14 120.2(9) . . ?
C17 C16 C15 123.0(8) . . ?
C16 C17 C18 116.0(8) . . ?
C13 C18 N6 106.6(6) . . ?
C13 C18 C17 122.6(8) . . ?
N6 C18 C17 130.8(8) . . ?
N2 C19 C1 107.7(5) . . ?
N2 C20 C21 110.1(5) . . ?
N7 C21 N8 111.9(6) . . ?
N7 C21 C20 122.5(6) . . ?
N8 C21 C20 125.6(6) . . ?
C23 C22 N7 131.7(7) . . ?
C23 C22 C27 120.7(7) . . ?
N7 C22 C27 107.6(7) . . ?
C22 C23 C24 116.4(8) . . ?
C25 C24 C23 122.1(9) . . ?
C24 C25 C26 124.1(9) . . ?
C25 C26 C27 113.8(9) . . ?
N8 C27 C26 130.7(8) . . ?
N8 C27 C22 106.3(7) . . ?
C26 C27 C22 122.9(8) . . ?
C29 C28 N2 105.7(5) . . ?
N9 C29 N10 113.3(6) . . ?
N9 C29 C28 119.7(6) . . ?
N10 C29 C28 127.0(6) . . ?
C31 C30 C35 121.3(6) . . ?
C31 C30 N9 130.1(6) . . ?
C35 C30 N9 108.5(6) . . ?
C30 C31 C32 116.2(7) . . ?
C31 C32 C33 122.4(8) . . ?
C34 C33 C32 121.5(7) . . ?
C33 C34 C35 115.7(7) . . ?
C30 C35 N10 106.3(6) . . ?
C30 C35 C34 122.9(7) . . ?
N10 C35 C34 130.8(7) . . ?
O4 C36 C37 109.8(5) . . ?
O4 C36 C54 109.3(5) . . ?
C37 C36 C54 109.6(5) . . ?
N11 C37 C36 108.2(5) . . ?
N11 C38 C39 110.3(5) . . ?
N13 C39 N14 112.1(6) . . ?
N13 C39 C38 122.4(6) . . ?
N14 C39 C38 125.4(6) . . ?
N13 C40 C45 108.8(6) . . ?
N13 C40 C41 130.1(6) . . ?
C45 C40 C41 121.1(7) . . ?
C40 C41 C42 115.7(7) . . ?
C43 C42 C41 121.3(8) . . ?
C44 C43 C42 122.5(8) . . ?
C43 C44 C45 117.2(8) . . ?
C40 C45 N14 106.2(6) . . ?
C40 C45 C44 122.2(8) . . ?
N14 C45 C44 131.6(7) . . ?
N11 C46 C47 106.3(5) . . ?
N15 C47 N16 113.3(6) . . ?
N15 C47 C46 121.2(6) . . ?
N16 C47 C46 125.5(6) . . ?
C49 C48 N15 132.0(6) . . ?
C49 C48 C53 121.1(6) . . ?
N15 C48 C53 106.8(6) . . ?
C48 C49 C50 118.4(7) . . ?
C49 C50 C51 120.0(8) . . ?
C52 C51 C50 123.1(7) . . ?
C51 C52 C53 117.1(7) . . ?
N16 C53 C52 133.4(7) . . ?
N16 C53 C48 106.4(5) . . ?
C52 C53 C48 120.2(7) . . ?
N12 C54 C36 107.1(5) . . ?
C56 C55 N12 105.8(5) . . ?
N17 C56 N18 111.5(6) . . ?
N17 C56 C55 120.7(5) . . ?
N18 C56 C55 127.5(6) . . ?
C58 C57 C62 122.4(6) . . ?
C58 C57 N17 131.0(6) . . ?
C62 C57 N17 106.5(6) . . ?
C57 C58 C59 115.7(7) . . ?
C60 C59 C58 123.2(7) . . ?
C59 C60 C61 121.2(7) . . ?
C60 C61 C62 117.3(7) . . ?
N18 C62 C57 107.4(6) . . ?
N18 C62 C61 132.5(6) . . ?
C57 C62 C61 120.1(7) . . ?
C64 C63 N12 110.8(6) . . ?
N20 C64 N19 111.8(7) . . ?
N20 C64 C63 125.3(7) . . ?
N19 C64 C63 122.7(6) . . ?
C66 C65 N19 131.2(8) . . ?
C66 C65 C70 120.9(8) . . ?
N19 C65 C70 107.8(8) . . ?
C65 C66 C67 116.6(9) . . ?
C66 C67 C68 122.5(10) . . ?
C69 C68 C67 121.6(9) . . ?
C68 C69 C70 116.7(9) . . ?
C69 C70 N20 132.8(9) . . ?
C69 C70 C65 121.6(10) . . ?
N20 C70 C65 105.6(7) . . ?
O8 Cl1 O9 112.1(4) . . ?
O8 Cl1 O7 112.7(4) . . ?
O9 Cl1 O7 109.8(4) . . ?
O8 Cl1 O10 106.5(4) . . ?
O9 Cl1 O10 107.4(5) . . ?
O7 Cl1 O10 108.0(5) . . ?
O14 Cl2 O12 109.7(5) . . ?
O14 Cl2 O11 109.8(5) . . ?
O12 Cl2 O11 109.9(4) . . ?
O14 Cl2 O13 107.4(6) . . ?
O12 Cl2 O13 111.2(6) . . ?
O11 Cl2 O13 108.8(6) . . ?
O16 Cl3 O15 111.1(5) . . ?
O16 Cl3 O18 109.6(4) . . ?
O15 Cl3 O18 109.4(4) . . ?
O16 Cl3 O17 109.0(4) . . ?
O15 Cl3 O17 108.4(4) . . ?
O18 Cl3 O17 109.4(5) . . ?
O22 Cl4 O20 118.9(6) . . ?
O22 Cl4 O21 101.0(6) . . ?
O20 Cl4 O21 106.4(4) . . ?
O22 Cl4 O19 110.9(5) . . ?
O20 Cl4 O19 111.1(4) . . ?
O21 Cl4 O19 107.2(4) . . ?
N21 C72 C71 175.0(18) . . ?
C72B C71A C72A 108.6(17) . . ?
N21A C72A C71A 178(3) . . ?
N21B C72B C71A 176(3) . . ?
C74 O23 C75 120(2) . . ?
O23 C74 C73 168(3) . . ?
O23 C75 C76 117(2) . . ?
C74A O23A C75A 110(2) . . ?
O23A C74A C73A 96.7(16) . . ?
O23A C75A C76A 123(3) . . ?

loop_
_geom_bond_atom_site_label_1
_geom_bond_atom_site_label_2
_geom_bond_distance
_geom_bond_site_symmetry_2
_geom_bond_publ_flag
Fe1 O2 1.818(4) . ?
Fe1 F1 1.966(4) . ?
Fe1 O1 2.007(4) . ?
Fe1 N5 2.079(6) . ?
Fe1 N3 2.108(5) . ?
Fe1 N1 2.297(5) . ?
Fe2 O3 1.813(4) . ?
Fe2 F2 1.953(4) . ?
Fe2 O1 2.034(4) . ?
Fe2 N7 2.070(5) . ?
Fe2 N9 2.131(5) . ?
Fe2 N2 2.276(5) . ?
Fe3 O5 1.818(4) . ?
Fe3 F1 1.967(4) . ?
Fe3 O4 2.019(4) . ?
Fe3 N13 2.072(5) . ?
Fe3 N15 2.117(5) . ?
Fe3 N11 2.278(5) . ?
Fe4 O6 1.802(4) . ?
Fe4 F2 1.976(4) . ?
Fe4 O4 2.008(4) . ?
Fe4 N19 2.085(5) . ?
Fe4 N17 2.091(5) . ?
Fe4 N12 2.300(5) . ?
O1 C1 1.419(7) . ?
O4 C36 1.424(7) . ?
N1 C2 1.479(8) . ?
N1 C11 1.486(8) . ?
N1 C3 1.496(7) . ?
N2 C19 1.471(7) . ?
N2 C20 1.476(8) . ?
N2 C28 1.495(8) . ?
N3 C4 1.325(8) . ?
N3 C5 1.380(8) . ?
N4 C4 1.359(8) . ?
N4 C10 1.375(9) . ?
N5 C12 1.317(9) . ?
N5 C13 1.404(8) . ?
N6 C12 1.358(8) . ?
N6 C18 1.397(9) . ?
N7 C21 1.316(8) . ?
N7 C22 1.392(8) . ?
N8 C21 1.356(8) . ?
N8 C27 1.366(10) . ?
N9 C29 1.326(8) . ?
N9 C30 1.401(8) . ?
N10 C29 1.334(8) . ?
N10 C35 1.396(9) . ?
N11 C46 1.475(8) . ?
N11 C37 1.482(8) . ?
N11 C38 1.490(8) . ?
N12 C54 1.484(8) . ?
N12 C55 1.489(7) . ?
N12 C63 1.493(8) . ?
N13 C39 1.329(8) . ?
N13 C40 1.382(8) . ?
N14 C39 1.353(8) . ?
N14 C45 1.399(9) . ?
N15 C47 1.298(8) . ?
N15 C48 1.402(8) . ?
N16 C47 1.358(7) . ?
N16 C53 1.382(9) . ?
N17 C56 1.308(8) . ?
N17 C57 1.421(8) . ?
N18 C56 1.368(7) . ?
N18 C62 1.370(9) . ?
N19 C64 1.345(9) . ?
N19 C65 1.409(9) . ?
N20 C64 1.336(9) . ?
N20 C70 1.408(11) . ?
C1 C19 1.516(8) . ?
C1 C2 1.528(8) . ?
C3 C4 1.475(9) . ?
C5 C6 1.389(9) . ?
C5 C10 1.401(9) . ?
C6 C7 1.383(10) . ?
C7 C8 1.404(11) . ?
C8 C9 1.373(11) . ?
C9 C10 1.395(9) . ?
C11 C12 1.486(9) . ?
C13 C18 1.369(10) . ?
C13 C14 1.378(10) . ?
C14 C15 1.403(11) . ?
C15 C16 1.395(13) . ?
C16 C17 1.350(12) . ?
C17 C18 1.400(10) . ?
C20 C21 1.490(10) . ?
C22 C23 1.373(10) . ?
C22 C27 1.408(10) . ?
C23 C24 1.395(10) . ?
C24 C25 1.351(12) . ?
C25 C26 1.386(13) . ?
C26 C27 1.396(11) . ?
C28 C29 1.481(9) . ?
C30 C31 1.382(10) . ?
C30 C35 1.384(9) . ?
C31 C32 1.394(9) . ?
C32 C33 1.398(11) . ?
C33 C34 1.378(11) . ?
C34 C35 1.402(9) . ?
C36 C37 1.515(9) . ?
C36 C54 1.520(8) . ?
C38 C39 1.491(9) . ?
C40 C45 1.390(9) . ?
C40 C41 1.397(10) . ?
C41 C42 1.410(10) . ?
C42 C43 1.410(11) . ?
C43 C44 1.330(11) . ?
C44 C45 1.401(10) . ?
C46 C47 1.492(9) . ?
C48 C49 1.362(9) . ?
C48 C53 1.425(9) . ?
C49 C50 1.387(9) . ?
C50 C51 1.405(12) . ?
C51 C52 1.349(11) . ?
C52 C53 1.405(9) . ?
C55 C56 1.488(9) . ?
C57 C58 1.376(9) . ?
C57 C62 1.398(9) . ?
C58 C59 1.380(9) . ?
C59 C60 1.369(10) . ?
C60 C61 1.371(10) . ?
C61 C62 1.398(9) . ?
C63 C64 1.482(10) . ?
C65 C66 1.364(11) . ?
C65 C70 1.412(11) . ?
C66 C67 1.387(11) . ?
C67 C68 1.389(14) . ?
C68 C69 1.355(14) . ?
C69 C70 1.395(12) . ?
Cl1 O8 1.416(6) . ?
Cl1 O9 1.427(6) . ?
Cl1 O7 1.432(5) . ?
Cl1 O10 1.447(7) . ?
Cl2 O14 1.407(7) . ?
Cl2 O12 1.433(7) . ?
Cl2 O11 1.443(6) . ?
Cl2 O13 1.445(8) . ?
Cl3 O16 1.420(6) . ?
Cl3 O15 1.424(6) . ?
Cl3 O18 1.445(6) . ?
Cl3 O17 1.461(7) . ?
Cl4 O22 1.382(7) . ?
Cl4 O20 1.418(6) . ?
Cl4 O21 1.462(7) . ?
Cl4 O19 1.470(6) . ?
N21 C72 1.165(18) . ?
C71 C72 1.337(19) . ?
C71A C72B 1.52(3) . ?
C71A C72A 1.57(3) . ?
N21A C72A 1.08(3) . ?
N21B C72B 1.23(3) . ?
O23 C74 1.13(2) . ?
O23 C75 1.42(3) . ?
C73 C74 1.30(3) . ?
C75 C76 1.54(4) . ?
O23A C74A 1.149(18) . ?
O23A C75A 1.45(4) . ?
C73A C74A 1.44(2) . ?
C75A C76A 1.77(4) . ?
O1W O1W 1.10(7) 2_676 ?
